data_2240319
loop_
_publ_author_name
'Mallah, Eyad'
'Al-Sheikh, Ahmed'
'Sweidan, Kamal'
'Abu Dayyih, Wael'
'Steimann, Manfred'

_publ_section_title
;
 Crystal structure of
 5-[bis(methylsulfonyl)methyl]-1,3-dimethyl-5-(methylsulfonyl)pyrimidine-2,4,6(1<i>H</i>,3<i>H</i>,5<i>H</i>)-trione
;
_journal_issue 1
_journal_name_full 'Acta Crystallographica Section E'
_journal_page_first o58
_journal_page_last o59
_journal_paper_doi 10.1107/S2056989014027455
_journal_volume 71
_journal_year 2015
_chemical_formula_iupac 'C10 H16 N2 O9 S3'
_chemical_formula_moiety 'C10 H16 N2 O9 S3'
_chemical_formula_sum 'C10 H16 N2 O9 S3'
_chemical_formula_weight 404.43
_chemical_name_systematic
5-[Bis(methylsulfonyl)methyl]-1,3-dimethyl-5-(methylsulfonyl)pyrimidine-2,4,6(1<i>H</i>,3<i>H</i>,5<i>H</i>)-trione
_space_group_IT_number 2
_symmetry_cell_setting triclinic
_symmetry_space_group_name_Hall '-P 1'
_symmetry_space_group_name_H-M 'P -1'
_atom_sites_solution_hydrogens geom
_atom_sites_solution_primary direct
_atom_sites_solution_secondary difmap
_audit_creation_method SHELXL-97
_cell_angle_alpha 77.08(3)
_cell_angle_beta 79.50(3)
_cell_angle_gamma 67.83(3)
_cell_formula_units_Z 2
_cell_length_a 7.9415(16)
_cell_length_b 8.5796(17)
_cell_length_c 12.756(3)
_cell_measurement_reflns_used 30
_cell_measurement_temperature 173(2)
_cell_measurement_theta_max 20.09
_cell_measurement_theta_min 10.25
_cell_volume 779.9(3)
_computing_cell_refinement
;
X-AREA (Stoe & Cie, 2008)
;
_computing_data_collection
;
X-AREA (Stoe & Cie, 2008)
;
_computing_data_reduction
;
X-RED32 (Stoe & Cie, 2008)
;
_computing_molecular_graphics
;
Mercury (Macrae <i>et al.</i>,  2008)
;
_computing_publication_material
;
SHELXL97 (Sheldrick, 2008) and PLATON (Spek, 2009)
;
_computing_structure_refinement
;
SHELXL97 (Sheldrick, 2008
;
_computing_structure_solution
;
SHELXS97 (Sheldrick, 2008)
;
_diffrn_ambient_temperature 173(2)
_diffrn_measured_fraction_theta_full 0.995
_diffrn_measured_fraction_theta_max 0.995
_diffrn_measurement_device_type 'Stoe IPDS'
_diffrn_measurement_method 'phi scans'
_diffrn_radiation_monochromator graphite
_diffrn_radiation_source 'fine-focus sealed tube'
_diffrn_radiation_type MoK\a
_diffrn_radiation_wavelength 0.71073
_diffrn_reflns_av_R_equivalents 0.0685
_diffrn_reflns_av_sigmaI/netI 0.0495
_diffrn_reflns_limit_h_max 9
_diffrn_reflns_limit_h_min -9
_diffrn_reflns_limit_k_max 10
_diffrn_reflns_limit_k_min -10
_diffrn_reflns_limit_l_max 15
_diffrn_reflns_limit_l_min -15
_diffrn_reflns_number 11105
_diffrn_reflns_theta_full 26.37
_diffrn_reflns_theta_max 26.37
_diffrn_reflns_theta_min 3.11
_exptl_absorpt_coefficient_mu 0.526
_exptl_absorpt_correction_type none
_exptl_crystal_colour colourless
_exptl_crystal_density_diffrn 1.722
_exptl_crystal_density_method 'not measured'
_exptl_crystal_description plate
_exptl_crystal_F_000 420
_exptl_crystal_size_max 0.15
_exptl_crystal_size_mid 0.10
_exptl_crystal_size_min 0.05
_refine_diff_density_max 0.393
_refine_diff_density_min -0.435
_refine_ls_extinction_coef 0.0053(11)
_refine_ls_extinction_expression Fc^*^=kFc[1+0.001xFc^2^\l^3^/sin(2\q)]^-1/4^
_refine_ls_extinction_method
;
SHELXL97 (Sheldrick, 2008
;
_refine_ls_goodness_of_fit_ref 1.241
_refine_ls_hydrogen_treatment constr
_refine_ls_matrix_type full
_refine_ls_number_parameters 223
_refine_ls_number_reflns 3175
_refine_ls_number_restraints 0
_refine_ls_restrained_S_all 1.241
_refine_ls_R_factor_all 0.0802
_refine_ls_R_factor_gt 0.0598
_refine_ls_shift/su_max 0.000
_refine_ls_shift/su_mean 0.000
_refine_ls_structure_factor_coef Fsqd
_refine_ls_weighting_details 'calc w=1/[\s^2^(Fo^2^)+(0.0000P)^2^+1.8882P] where P=(Fo^2^+2Fc^2^)/3'
_refine_ls_weighting_scheme calc
_refine_ls_wR_factor_gt 0.0994
_refine_ls_wR_factor_ref 0.1049
_reflns_number_gt 2582
_reflns_number_total 3175
_reflns_threshold_expression I>2sigma(I)
_cod_data_source_file su5040sup1.cif
_cod_data_source_block I
_cod_database_code 2240319
_cod_database_fobs_code 2240319

loop_
_symmetry_equiv_pos_as_xyz
'x, y, z'
'-x, -y, -z'

loop_
_atom_site_type_symbol
_atom_site_label
_atom_site_fract_x
_atom_site_fract_y
_atom_site_fract_z
_atom_site_U_iso_or_equiv
_atom_site_adp_type
_atom_site_calc_flag
_atom_site_refinement_flags
_atom_site_occupancy
_atom_site_symmetry_multiplicity
S S1 0.26932(13) 0.98015(13) 0.40183(7) 0.0206(2) Uani d . 1 1
S S2 0.04979(12) 1.12489(12) 0.20775(7) 0.0203(2) Uani d . 1 1
S S3 0.36913(12) 0.56897(12) 0.32733(8) 0.0203(2) Uani d . 1 1
N N1 0.0632(4) 0.6845(4) 0.1414(3) 0.0199(7) Uani d . 1 1
N N2 0.3363(4) 0.7382(4) 0.0629(2) 0.0194(7) Uani d . 1 1
O O1 0.1593(4) 1.2283(4) 0.1838(3) 0.0357(7) Uani d . 1 1
O O2 0.1389(4) 1.1372(4) 0.4315(2) 0.0322(7) Uani d . 1 1
O O3 0.3197(4) 0.8360(4) 0.4871(2) 0.0312(7) Uani d . 1 1
O O4 0.0233(4) 1.0569(4) 0.1216(2) 0.0308(7) Uani d . 1 1
O O5 0.5284(4) 0.5940(4) 0.3464(2) 0.0289(7) Uani d . 1 1
O O6 0.3920(4) 0.4469(4) 0.2607(2) 0.0287(6) Uani d . 1 1
O O7 -0.0780(4) 0.7631(4) 0.3019(2) 0.0267(6) Uani d . 1 1
O O8 0.2123(4) 0.6024(4) -0.0170(2) 0.0255(6) Uani d . 1 1
O O9 0.4500(3) 0.8776(3) 0.1470(2) 0.0222(6) Uani d . 1 1
C C1 0.0528(5) 0.7430(5) 0.2337(3) 0.0186(7) Uani d . 1 1
C C2 0.2063(5) 0.6684(5) 0.0579(3) 0.0177(7) Uani d . 1 1
C C3 0.3452(5) 0.8054(5) 0.1483(3) 0.0164(7) Uani d . 1 1
C C4 0.2215(5) 0.7758(5) 0.2529(3) 0.0171(7) Uani d . 1 1
C C5 -0.0927(5) 0.6445(6) 0.1232(3) 0.0275(9) Uani d . 1 1
H H5A -0.1683 0.6306 0.1920 0.041 Uiso calc R 1 1
H H5B -0.0473 0.5383 0.0935 0.041 Uiso calc R 1 1
H H5C -0.1662 0.7378 0.0721 0.041 Uiso calc R 1 1
C C6 0.4587(5) 0.7625(5) -0.0362(3) 0.0257(9) Uani d . 1 1
H H6A 0.4152 0.8825 -0.0712 0.039 Uiso calc R 1 1
H H6B 0.4591 0.6901 -0.0859 0.039 Uiso calc R 1 1
H H6C 0.5830 0.7309 -0.0175 0.039 Uiso calc R 1 1
C C7 0.1493(5) 0.9322(5) 0.3113(3) 0.0169(7) Uani d . 1 1
H H7 0.0390 0.9184 0.3587 0.020 Uiso calc R 1 1
C C8 -0.1646(5) 1.2318(5) 0.2710(3) 0.0272(9) Uani d . 1 1
H H8A -0.1492 1.2715 0.3338 0.041 Uiso calc R 1 1
H H8B -0.2333 1.1540 0.2949 0.041 Uiso calc R 1 1
H H8C -0.2316 1.3301 0.2199 0.041 Uiso calc R 1 1
C C9 0.4678(5) 1.0156(5) 0.3342(3) 0.0241(8) Uani d . 1 1
H H9A 0.5235 1.0504 0.3833 0.036 Uiso calc R 1 1
H H9B 0.4363 1.1060 0.2711 0.036 Uiso calc R 1 1
H H9C 0.5546 0.9102 0.3105 0.036 Uiso calc R 1 1
C C10 0.2393(6) 0.5223(5) 0.4497(3) 0.0280(9) Uani d . 1 1
H H10A 0.3164 0.4225 0.4954 0.042 Uiso calc R 1 1
H H10B 0.1361 0.4979 0.4342 0.042 Uiso calc R 1 1
H H10C 0.1930 0.6206 0.4874 0.042 Uiso calc R 1 1

loop_
_atom_site_aniso_label
_atom_site_aniso_U_11
_atom_site_aniso_U_22
_atom_site_aniso_U_33
_atom_site_aniso_U_12
_atom_site_aniso_U_13
_atom_site_aniso_U_23
S1 0.0214(5) 0.0306(5) 0.0163(4) -0.0142(4) 0.0000(3) -0.0093(4)
S2 0.0178(4) 0.0206(5) 0.0194(5) -0.0040(4) 0.0005(3) -0.0038(4)
S3 0.0173(4) 0.0210(5) 0.0207(5) -0.0057(4) -0.0023(4) -0.0016(4)
N1 0.0153(15) 0.0221(17) 0.0245(17) -0.0071(13) -0.0042(12) -0.0058(13)
N2 0.0209(16) 0.0235(17) 0.0146(15) -0.0078(13) 0.0004(12) -0.0070(13)
O1 0.0328(17) 0.0331(18) 0.0394(18) -0.0133(14) -0.0022(14) -0.0010(14)
O2 0.0262(15) 0.0404(18) 0.0368(17) -0.0127(13) 0.0034(12) -0.0236(14)
O3 0.0381(17) 0.0426(18) 0.0188(14) -0.0216(14) -0.0056(12) -0.0014(12)
O4 0.0357(16) 0.0259(16) 0.0254(15) -0.0020(13) -0.0083(12) -0.0056(12)
O5 0.0196(14) 0.0361(17) 0.0314(16) -0.0106(12) -0.0068(12) -0.0019(13)
O6 0.0330(16) 0.0234(15) 0.0272(15) -0.0053(12) -0.0050(12) -0.0059(12)
O7 0.0186(13) 0.0409(18) 0.0274(15) -0.0162(12) 0.0049(11) -0.0151(13)
O8 0.0302(15) 0.0265(15) 0.0230(14) -0.0091(12) -0.0045(12) -0.0105(12)
O9 0.0220(13) 0.0283(15) 0.0216(14) -0.0147(12) 0.0020(11) -0.0083(11)
C1 0.0161(17) 0.0206(19) 0.0201(18) -0.0068(15) -0.0023(14) -0.0043(15)
C2 0.0185(17) 0.0152(18) 0.0179(18) -0.0024(14) -0.0067(14) -0.0025(14)
C3 0.0127(16) 0.0166(18) 0.0185(18) -0.0033(14) -0.0016(13) -0.0035(14)
C4 0.0150(16) 0.0226(19) 0.0150(17) -0.0081(14) -0.0004(13) -0.0040(14)
C5 0.025(2) 0.033(2) 0.033(2) -0.0163(18) -0.0071(17) -0.0088(18)
C6 0.029(2) 0.032(2) 0.0184(19) -0.0129(18) 0.0041(16) -0.0089(17)
C7 0.0159(17) 0.023(2) 0.0136(17) -0.0085(15) 0.0010(13) -0.0051(14)
C8 0.0178(18) 0.031(2) 0.026(2) -0.0027(17) 0.0022(16) -0.0050(17)
C9 0.0219(19) 0.035(2) 0.023(2) -0.0167(17) -0.0028(15) -0.0069(17)
C10 0.032(2) 0.031(2) 0.022(2) -0.0180(19) 0.0004(17) 0.0011(17)

loop_
_atom_type_symbol
_atom_type_description
_atom_type_scat_dispersion_real
_atom_type_scat_dispersion_imag
_atom_type_scat_source
C C 0.0033 0.0016 'International Tables Vol C Tables 4.2.6.8 and 6.1.1.4'
H H 0.0000 0.0000 'International Tables Vol C Tables 4.2.6.8 and 6.1.1.4'
N N 0.0061 0.0033 'International Tables Vol C Tables 4.2.6.8 and 6.1.1.4'
O O 0.0106 0.0060 'International Tables Vol C Tables 4.2.6.8 and 6.1.1.4'
S S 0.1246 0.1234 'International Tables Vol C Tables 4.2.6.8 and 6.1.1.4'

loop_
_geom_angle_atom_site_label_1
_geom_angle_atom_site_label_2
_geom_angle_atom_site_label_3
_geom_angle
O3 S1 O2 117.09(19)
O3 S1 C9 108.84(19)
O2 S1 C9 109.23(19)
O3 S1 C7 107.80(17)
O2 S1 C7 102.30(17)
C9 S1 C7 111.45(17)
O1 S2 O4 118.50(19)
O1 S2 C8 110.4(2)
O4 S2 C8 108.3(2)
O1 S2 C7 110.32(17)
O4 S2 C7 104.43(17)
C8 S2 C7 103.80(18)
O5 S3 O6 118.38(18)
O5 S3 C10 111.37(19)
O6 S3 C10 108.29(19)
O5 S3 C4 107.38(17)
O6 S3 C4 103.90(17)
C10 S3 C4 106.69(18)
C1 N1 C2 125.2(3)
C1 N1 C5 118.2(3)
C2 N1 C5 116.4(3)
C3 N2 C2 124.9(3)
C3 N2 C6 116.8(3)
C2 N2 C6 117.7(3)
O7 C1 N1 123.2(3)
O7 C1 C4 119.7(3)
N1 C1 C4 117.0(3)
O8 C2 N2 121.6(3)
O8 C2 N1 120.9(3)
N2 C2 N1 117.4(3)
O9 C3 N2 123.5(3)
O9 C3 C4 119.5(3)
N2 C3 C4 116.9(3)
C1 C4 C3 113.4(3)
C1 C4 C7 106.7(3)
C3 C4 C7 111.2(3)
C1 C4 S3 105.6(2)
C3 C4 S3 102.9(2)
C7 C4 S3 117.1(2)
N1 C5 H5A 109.5
N1 C5 H5B 109.5
H5A C5 H5B 109.5
N1 C5 H5C 109.5
H5A C5 H5C 109.5
H5B C5 H5C 109.5
N2 C6 H6A 109.5
N2 C6 H6B 109.5
H6A C6 H6B 109.5
N2 C6 H6C 109.5
H6A C6 H6C 109.5
H6B C6 H6C 109.5
C4 C7 S1 126.6(3)
C4 C7 S2 106.8(2)
S1 C7 S2 110.83(19)
C4 C7 H7 103.3
S1 C7 H7 103.3
S2 C7 H7 103.3
S2 C8 H8A 109.5
S2 C8 H8B 109.5
H8A C8 H8B 109.5
S2 C8 H8C 109.5
H8A C8 H8C 109.5
H8B C8 H8C 109.5
S1 C9 H9A 109.5
S1 C9 H9B 109.5
H9A C9 H9B 109.5
S1 C9 H9C 109.5
H9A C9 H9C 109.5
H9B C9 H9C 109.5
S3 C10 H10A 109.5
S3 C10 H10B 109.5
H10A C10 H10B 109.5
S3 C10 H10C 109.5
H10A C10 H10C 109.5
H10B C10 H10C 109.5

loop_
_geom_bond_atom_site_label_1
_geom_bond_atom_site_label_2
_geom_bond_distance
S1 O3 1.434(3)
S1 O2 1.436(3)
S1 C9 1.752(4)
S1 C7 1.823(4)
S2 O1 1.415(3)
S2 O4 1.434(3)
S2 C8 1.744(4)
S2 C7 1.876(4)
S3 O5 1.430(3)
S3 O6 1.432(3)
S3 C10 1.762(4)
S3 C4 1.873(4)
N1 C1 1.358(5)
N1 C2 1.396(5)
N1 C5 1.471(5)
N2 C3 1.365(5)
N2 C2 1.392(5)
N2 C6 1.474(5)
O7 C1 1.211(4)
O8 C2 1.200(4)
O9 C3 1.207(4)
C1 C4 1.539(5)
C3 C4 1.539(5)
C4 C7 1.547(5)
C5 H5A 0.9800
C5 H5B 0.9800
C5 H5C 0.9800
C6 H6A 0.9800
C6 H6B 0.9800
C6 H6C 0.9800
C7 H7 1.0000
C8 H8A 0.9800
C8 H8B 0.9800
C8 H8C 0.9800
C9 H9A 0.9800
C9 H9B 0.9800
C9 H9C 0.9800
C10 H10A 0.9800
C10 H10B 0.9800
C10 H10C 0.9800

loop_
_geom_hbond_atom_site_label_D
_geom_hbond_atom_site_label_H
_geom_hbond_atom_site_label_A
_geom_hbond_site_symmetry_A
_geom_hbond_distance_DH
_geom_hbond_distance_HA
_geom_hbond_distance_DA
_geom_hbond_angle_DHA
C5 H5B O8 2_565 0.98 2.51 3.240(6) 131
C6 H6A O9 2_675 0.98 2.59 3.380(5) 138
C8 H8C O8 2_575 0.98 2.51 3.263(5) 133
C10 H10A O5 2_666 0.98 2.50 3.219(5) 130

loop_
_geom_torsion_atom_site_label_1
_geom_torsion_atom_site_label_2
_geom_torsion_atom_site_label_3
_geom_torsion_atom_site_label_4
_geom_torsion
C2 N1 C1 O7 176.2(4)
C5 N1 C1 O7 0.3(6)
C2 N1 C1 C4 -6.8(5)
C5 N1 C1 C4 177.2(3)
C3 N2 C2 O8 -175.6(4)
C6 N2 C2 O8 12.9(5)
C3 N2 C2 N1 7.1(5)
C6 N2 C2 N1 -164.4(3)
C1 N1 C2 O8 173.7(4)
C5 N1 C2 O8 -10.2(5)
C1 N1 C2 N2 -8.9(5)
C5 N1 C2 N2 167.1(3)
C2 N2 C3 O9 -173.7(3)
C6 N2 C3 O9 -2.2(5)
C2 N2 C3 C4 10.1(5)
C6 N2 C3 C4 -178.3(3)
O7 C1 C4 C3 -160.3(3)
N1 C1 C4 C3 22.6(5)
O7 C1 C4 C7 -37.5(5)
N1 C1 C4 C7 145.4(3)
O7 C1 C4 S3 87.7(4)
N1 C1 C4 S3 -89.3(3)
O9 C3 C4 C1 159.5(3)
N2 C3 C4 C1 -24.2(5)
O9 C3 C4 C7 39.3(4)
N2 C3 C4 C7 -144.4(3)
O9 C3 C4 S3 -86.9(4)
N2 C3 C4 S3 89.4(3)
O5 S3 C4 C1 179.8(2)
O6 S3 C4 C1 53.6(3)
C10 S3 C4 C1 -60.7(3)
O5 S3 C4 C3 60.6(3)
O6 S3 C4 C3 -65.6(3)
C10 S3 C4 C3 -179.9(2)
O5 S3 C4 C7 -61.6(3)
O6 S3 C4 C7 172.2(3)
C10 S3 C4 C7 57.9(3)
C1 C4 C7 S1 153.1(3)
C3 C4 C7 S1 -82.7(4)
S3 C4 C7 S1 35.1(4)
C1 C4 C7 S2 -73.5(3)
C3 C4 C7 S2 50.7(3)
S3 C4 C7 S2 168.54(17)
O3 S1 C7 C4 -55.8(3)
O2 S1 C7 C4 -179.8(3)
C9 S1 C7 C4 63.5(4)
O3 S1 C7 S2 172.24(18)
O2 S1 C7 S2 48.2(2)
C9 S1 C7 S2 -68.4(2)
O1 S2 C7 C4 -110.8(3)
O4 S2 C7 C4 17.5(3)
C8 S2 C7 C4 130.9(3)
O1 S2 C7 S1 30.6(2)
O4 S2 C7 S1 158.95(19)
C8 S2 C7 S1 -87.7(2)
